data_2233067
loop_
_publ_author_name
'Khan, Islam Ullah'
'Sheikh, Tahir Ali'
Ejaz
'Harrison, William T. A.'

_publ_section_title
;
 <i>N</i>,<i>N</i>'-Bis(3,3-dimethylallyl)-<i>N</i>,<i>N</i>'-(propane-1,3-diyl)dibenzenesulfonamide
;
_journal_coeditor_code ZS2161
_journal_issue 12
_journal_name_full 'Acta Crystallographica Section E'
_journal_page_first o3507
_journal_paper_doi 10.1107/S1600536811050562
_journal_volume 67
_journal_year 2011
_chemical_formula_iupac 'C25 H34 N2 O4 S2'
_chemical_formula_moiety 'C25 H34 N2 O4 S2'
_chemical_formula_sum 'C25 H34 N2 O4 S2'
_chemical_formula_weight 490.66
_chemical_name_systematic
;
<i>N</i>,<i>N</i>'-Bis(3,3-dimethylallyl)-<i>N</i>,<i>N</i>'-
(propane-1,3-diyl)dibenzenesulfonamide
;
_space_group_IT_number 14
_symmetry_cell_setting monoclinic
_symmetry_space_group_name_Hall '-P 2yn'
_symmetry_space_group_name_H-M 'P 1 21/n 1'
_atom_sites_solution_hydrogens geom
_atom_sites_solution_primary direct
_atom_sites_solution_secondary difmap
_audit_creation_method SHELXL-97
_cell_angle_alpha 90.00
_cell_angle_beta 108.4490(10)
_cell_angle_gamma 90.00
_cell_formula_units_Z 4
_cell_length_a 10.3019(2)
_cell_length_b 16.3962(4)
_cell_length_c 16.0500(4)
_cell_measurement_reflns_used 4846
_cell_measurement_temperature 296(2)
_cell_measurement_theta_max 28.30
_cell_measurement_theta_min 2.43
_cell_volume 2571.71(10)
_computing_cell_refinement 'SAINT (Bruker, 2007)'
_computing_data_collection 'APEX2 (Bruker, 2007)'
_computing_data_reduction 'SAINT (Bruker, 2007)'
_computing_molecular_graphics 'ORTEP-3 (Farrugia, 1997)'
_computing_publication_material 'SHELXL97 (Sheldrick, 2008)'
_computing_structure_refinement 'SHELXL97 (Sheldrick, 2008)'
_computing_structure_solution 'SHELXS97 (Sheldrick, 2008)'
_diffrn_ambient_temperature 296(2)
_diffrn_measured_fraction_theta_full 1.000
_diffrn_measured_fraction_theta_max 1.000
_diffrn_measurement_device_type 'Bruker APEXII CCD'
_diffrn_measurement_method '\w scans'
_diffrn_radiation_monochromator graphite
_diffrn_radiation_source 'fine-focus sealed tube'
_diffrn_radiation_type MoK\a
_diffrn_radiation_wavelength 0.71073
_diffrn_reflns_av_R_equivalents 0.0284
_diffrn_reflns_av_sigmaI/netI 0.0171
_diffrn_reflns_limit_h_max 12
_diffrn_reflns_limit_h_min -12
_diffrn_reflns_limit_k_max 20
_diffrn_reflns_limit_k_min -20
_diffrn_reflns_limit_l_max 19
_diffrn_reflns_limit_l_min -19
_diffrn_reflns_number 40701
_diffrn_reflns_theta_full 26.00
_diffrn_reflns_theta_max 26.00
_diffrn_reflns_theta_min 2.43
_diffrn_standards_number 0
_exptl_absorpt_coefficient_mu 0.240
_exptl_absorpt_correction_type none
_exptl_crystal_colour colourless
_exptl_crystal_density_diffrn 1.267
_exptl_crystal_density_method 'not measured'
_exptl_crystal_description 'faceted block'
_exptl_crystal_F_000 1048
_exptl_crystal_size_max 0.50
_exptl_crystal_size_mid 0.25
_exptl_crystal_size_min 0.20
_refine_diff_density_max 0.245
_refine_diff_density_min -0.241
_refine_ls_extinction_method none
_refine_ls_goodness_of_fit_ref 1.046
_refine_ls_hydrogen_treatment constr
_refine_ls_matrix_type full
_refine_ls_number_parameters 302
_refine_ls_number_reflns 5059
_refine_ls_number_restraints 0
_refine_ls_restrained_S_all 1.046
_refine_ls_R_factor_all 0.0479
_refine_ls_R_factor_gt 0.0343
_refine_ls_shift/su_max 0.001
_refine_ls_shift/su_mean 0.000
_refine_ls_structure_factor_coef Fsqd
_refine_ls_weighting_details 'calc w=1/[\s^2^(Fo^2^)+(0.0458P)^2^+0.7949P] where P=(Fo^2^+2Fc^2^)/3'
_refine_ls_weighting_scheme calc
_refine_ls_wR_factor_gt 0.0902
_refine_ls_wR_factor_ref 0.1019
_reflns_number_gt 4011
_reflns_number_total 5059
_reflns_threshold_expression I>2\s(I)
_cod_data_source_file zs2161.cif
_cod_data_source_block I
_cod_original_sg_symbol_H-M 'P 21/n'
_cod_database_code 2233067
_cod_database_fobs_code 2233067

loop_
_symmetry_equiv_pos_as_xyz
'x, y, z'
'-x+1/2, y+1/2, -z+1/2'
'-x, -y, -z'
'x-1/2, -y-1/2, z-1/2'

loop_
_atom_site_type_symbol
_atom_site_label
_atom_site_fract_x
_atom_site_fract_y
_atom_site_fract_z
_atom_site_U_iso_or_equiv
_atom_site_adp_type
_atom_site_calc_flag
_atom_site_refinement_flags
_atom_site_occupancy
_atom_site_symmetry_multiplicity
C C1 0.21354(16) -0.05844(10) 0.30778(10) 0.0423(4) Uani d . 1 1
C C2 0.1634(2) -0.13588(11) 0.31257(12) 0.0552(4) Uani d . 1 1
H H2 0.0878 -0.1434 0.3315 0.066 Uiso calc R 1 1
C C3 0.2272(3) -0.20195(12) 0.28881(13) 0.0702(6) Uani d . 1 1
H H3 0.1948 -0.2543 0.2924 0.084 Uiso calc R 1 1
C C4 0.3379(2) -0.19098(15) 0.26002(14) 0.0741(6) Uani d . 1 1
H H4 0.3803 -0.2358 0.2443 0.089 Uiso calc R 1 1
C C5 0.3857(2) -0.11425(15) 0.25434(14) 0.0693(6) Uani d . 1 1
H H5 0.4603 -0.1070 0.2342 0.083 Uiso calc R 1 1
C C6 0.32444(18) -0.04722(12) 0.27827(12) 0.0533(4) Uani d . 1 1
H H6 0.3575 0.0050 0.2745 0.064 Uiso calc R 1 1
C C7 0.34337(16) 0.07689(10) 0.48435(11) 0.0475(4) Uani d . 1 1
H H7A 0.3758 0.0929 0.4362 0.057 Uiso calc R 1 1
H H7B 0.4104 0.0402 0.5220 0.057 Uiso calc R 1 1
C C8 0.33084(19) 0.15195(11) 0.53634(11) 0.0520(4) Uani d . 1 1
H H8A 0.2891 0.1367 0.5804 0.062 Uiso calc R 1 1
H H8B 0.4216 0.1729 0.5666 0.062 Uiso calc R 1 1
C C9 0.24648(18) 0.21859(10) 0.47923(11) 0.0455(4) Uani d . 1 1
H H9A 0.2977 0.2418 0.4437 0.055 Uiso calc R 1 1
H H9B 0.1634 0.1949 0.4398 0.055 Uiso calc R 1 1
C C10 -0.06124(17) 0.30932(12) 0.43729(11) 0.0525(4) Uani d . 1 1
C C11 -0.10347(19) 0.25338(14) 0.36942(12) 0.0602(5) Uani d . 1 1
H H11 -0.0725 0.1998 0.3773 0.072 Uiso calc R 1 1
C C12 -0.1930(2) 0.27902(17) 0.28927(13) 0.0721(6) Uani d . 1 1
H H12 -0.2202 0.2425 0.2426 0.087 Uiso calc R 1 1
C C13 -0.2414(2) 0.35669(18) 0.27828(16) 0.0784(7) Uani d . 1 1
H H13 -0.3024 0.3727 0.2245 0.094 Uiso calc R 1 1
C C14 -0.2010(2) 0.41129(17) 0.34560(17) 0.0815(7) Uani d . 1 1
H H14 -0.2352 0.4642 0.3377 0.098 Uiso calc R 1 1
C C15 -0.1093(2) 0.38832(14) 0.42576(14) 0.0684(5) Uani d . 1 1
H H15 -0.0805 0.4259 0.4713 0.082 Uiso calc R 1 1
C C16 0.17868(17) -0.02590(10) 0.50808(11) 0.0466(4) Uani d . 1 1
H H16A 0.0913 -0.0510 0.4775 0.056 Uiso calc R 1 1
H H16B 0.1691 0.0026 0.5588 0.056 Uiso calc R 1 1
C C17 0.28411(17) -0.09122(10) 0.53891(12) 0.0500(4) Uani d . 1 1
H H17 0.3022 -0.1228 0.4957 0.060 Uiso calc R 1 1
C C18 0.35404(17) -0.10877(11) 0.62076(12) 0.0507(4) Uani d . 1 1
C C19 0.4535(2) -0.17811(14) 0.64300(18) 0.0794(7) Uani d . 1 1
H H19A 0.4279 -0.2157 0.6809 0.119 Uiso calc R 1 1
H H19B 0.5437 -0.1575 0.6723 0.119 Uiso calc R 1 1
H H19C 0.4529 -0.2056 0.5901 0.119 Uiso calc R 1 1
C C20 0.3395(2) -0.06355(14) 0.69819(13) 0.0698(6) Uani d . 1 1
H H20A 0.4242 -0.0659 0.7456 0.105 Uiso calc R 1 1
H H20B 0.2682 -0.0880 0.7164 0.105 Uiso calc R 1 1
H H20C 0.3167 -0.0077 0.6823 0.105 Uiso calc R 1 1
C C21 0.26420(19) 0.36620(11) 0.52107(14) 0.0598(5) Uani d . 1 1
H H21A 0.2230 0.4064 0.5492 0.072 Uiso calc R 1 1
H H21B 0.2401 0.3800 0.4593 0.072 Uiso calc R 1 1
C C22 0.41617(19) 0.36853(11) 0.56158(13) 0.0570(5) Uani d . 1 1
H H22 0.4499 0.3590 0.6217 0.068 Uiso calc R 1 1
C C23 0.50789(19) 0.38257(10) 0.52170(12) 0.0534(4) Uani d . 1 1
C C24 0.6577(2) 0.38660(15) 0.57265(16) 0.0778(6) Uani d . 1 1
H H24A 0.7053 0.3441 0.5531 0.117 Uiso calc R 1 1
H H24B 0.6701 0.3796 0.6341 0.117 Uiso calc R 1 1
H H24C 0.6935 0.4387 0.5634 0.117 Uiso calc R 1 1
C C25 0.4767(2) 0.39749(13) 0.42503(13) 0.0687(5) Uani d . 1 1
H H25A 0.5287 0.3604 0.4019 0.103 Uiso calc R 1 1
H H25B 0.5006 0.4525 0.4157 0.103 Uiso calc R 1 1
H H25C 0.3808 0.3891 0.3957 0.103 Uiso calc R 1 1
S S1 0.13963(4) 0.02601(3) 0.34402(3) 0.04583(13) Uani d . 1 1
S S2 0.05674(5) 0.27959(3) 0.53939(3) 0.05475(14) Uani d . 1 1
N N1 0.21229(13) 0.03391(8) 0.44902(8) 0.0415(3) Uani d . 1 1
N N2 0.20938(14) 0.28434(8) 0.53033(9) 0.0471(3) Uani d . 1 1
O O1 0.17552(15) 0.09743(8) 0.30526(8) 0.0640(4) Uani d . 1 1
O O2 -0.00108(12) 0.00677(10) 0.32939(9) 0.0681(4) Uani d . 1 1
O O3 0.03302(15) 0.19581(9) 0.55383(9) 0.0731(4) Uani d . 1 1
O O4 0.04980(16) 0.33927(11) 0.60232(9) 0.0835(5) Uani d . 1 1

loop_
_atom_site_aniso_label
_atom_site_aniso_U_11
_atom_site_aniso_U_22
_atom_site_aniso_U_33
_atom_site_aniso_U_12
_atom_site_aniso_U_13
_atom_site_aniso_U_23
C1 0.0443(8) 0.0454(9) 0.0345(8) -0.0005(7) 0.0086(6) -0.0038(7)
C2 0.0622(11) 0.0518(11) 0.0466(10) -0.0106(9) 0.0099(8) -0.0023(8)
C3 0.0915(16) 0.0431(11) 0.0566(12) -0.0016(10) -0.0041(11) -0.0093(9)
C4 0.0788(15) 0.0715(15) 0.0575(12) 0.0225(12) 0.0011(11) -0.0207(11)
C5 0.0568(11) 0.0875(17) 0.0642(13) 0.0109(11) 0.0197(10) -0.0173(11)
C6 0.0516(10) 0.0572(11) 0.0527(10) -0.0033(8) 0.0190(8) -0.0081(8)
C7 0.0428(9) 0.0455(9) 0.0535(10) 0.0049(7) 0.0141(7) 0.0040(8)
C8 0.0537(10) 0.0494(10) 0.0440(9) 0.0010(8) 0.0031(8) 0.0001(8)
C9 0.0548(10) 0.0393(9) 0.0406(9) -0.0002(7) 0.0128(7) -0.0005(7)
C10 0.0441(9) 0.0697(12) 0.0467(10) -0.0065(8) 0.0187(8) 0.0031(9)
C11 0.0517(10) 0.0731(13) 0.0529(11) -0.0179(9) 0.0126(8) 0.0005(10)
C12 0.0562(12) 0.1058(19) 0.0498(11) -0.0274(12) 0.0103(9) 0.0004(11)
C13 0.0538(12) 0.116(2) 0.0645(14) -0.0023(13) 0.0175(10) 0.0288(14)
C14 0.0756(15) 0.0935(18) 0.0827(17) 0.0225(13) 0.0353(13) 0.0278(14)
C15 0.0696(13) 0.0773(15) 0.0645(13) 0.0066(11) 0.0302(11) 0.0013(11)
C16 0.0457(9) 0.0525(10) 0.0452(9) 0.0054(7) 0.0194(7) 0.0055(8)
C17 0.0541(10) 0.0451(10) 0.0562(11) 0.0058(8) 0.0251(8) 0.0056(8)
C18 0.0438(9) 0.0475(10) 0.0630(11) -0.0008(7) 0.0202(8) 0.0158(8)
C19 0.0620(12) 0.0681(14) 0.1120(18) 0.0155(10) 0.0332(12) 0.0454(13)
C20 0.0659(12) 0.0840(15) 0.0531(11) -0.0020(11) 0.0097(10) 0.0099(10)
C21 0.0589(11) 0.0413(10) 0.0753(13) -0.0053(8) 0.0156(10) -0.0067(9)
C22 0.0615(11) 0.0498(11) 0.0531(11) -0.0114(9) 0.0087(9) -0.0063(8)
C23 0.0587(11) 0.0406(9) 0.0563(11) -0.0075(8) 0.0118(9) -0.0039(8)
C24 0.0613(13) 0.0879(16) 0.0791(15) -0.0081(11) 0.0149(11) 0.0044(12)
C25 0.0820(14) 0.0602(13) 0.0629(12) -0.0052(10) 0.0213(11) 0.0020(10)
S1 0.0477(2) 0.0487(3) 0.0404(2) 0.00946(18) 0.01282(18) 0.00255(18)
S2 0.0538(3) 0.0726(3) 0.0396(2) -0.0046(2) 0.01724(19) -0.0030(2)
N1 0.0468(7) 0.0399(7) 0.0391(7) 0.0034(6) 0.0154(6) 0.0006(6)
N2 0.0496(8) 0.0396(8) 0.0514(8) -0.0048(6) 0.0150(6) -0.0080(6)
O1 0.0970(10) 0.0473(7) 0.0508(7) 0.0128(7) 0.0278(7) 0.0122(6)
O2 0.0410(7) 0.0977(11) 0.0602(8) 0.0125(7) 0.0085(6) -0.0028(7)
O3 0.0737(9) 0.0857(10) 0.0600(8) -0.0195(8) 0.0212(7) 0.0211(7)
O4 0.0794(10) 0.1212(13) 0.0523(8) 0.0133(9) 0.0240(7) -0.0253(8)

loop_
_atom_type_symbol
_atom_type_description
_atom_type_scat_dispersion_real
_atom_type_scat_dispersion_imag
_atom_type_scat_source
C C 0.0033 0.0016 'International Tables Vol C Tables 4.2.6.8 and 6.1.1.4'
H H 0.0000 0.0000 'International Tables Vol C Tables 4.2.6.8 and 6.1.1.4'
N N 0.0061 0.0033 'International Tables Vol C Tables 4.2.6.8 and 6.1.1.4'
O O 0.0106 0.0060 'International Tables Vol C Tables 4.2.6.8 and 6.1.1.4'
S S 0.1246 0.1234 'International Tables Vol C Tables 4.2.6.8 and 6.1.1.4'

loop_
_geom_angle_atom_site_label_1
_geom_angle_atom_site_label_2
_geom_angle_atom_site_label_3
_geom_angle
C6 C1 C2 120.38(16)
C6 C1 S1 119.91(13)
C2 C1 S1 119.66(13)
C3 C2 C1 119.10(19)
C3 C2 H2 120.4
C1 C2 H2 120.4
C4 C3 C2 120.6(2)
C4 C3 H3 119.7
C2 C3 H3 119.7
C5 C4 C3 120.01(19)
C5 C4 H4 120.0
C3 C4 H4 120.0
C4 C5 C6 120.5(2)
C4 C5 H5 119.7
C6 C5 H5 119.7
C1 C6 C5 119.36(18)
C1 C6 H6 120.3
C5 C6 H6 120.3
N1 C7 C8 111.98(13)
N1 C7 H7A 109.2
C8 C7 H7A 109.2
N1 C7 H7B 109.2
C8 C7 H7B 109.2
H7A C7 H7B 107.9
C9 C8 C7 112.71(14)
C9 C8 H8A 109.1
C7 C8 H8A 109.1
C9 C8 H8B 109.1
C7 C8 H8B 109.1
H8A C8 H8B 107.8
N2 C9 C8 113.03(14)
N2 C9 H9A 109.0
C8 C9 H9A 109.0
N2 C9 H9B 109.0
C8 C9 H9B 109.0
H9A C9 H9B 107.8
C15 C10 C11 120.45(19)
C15 C10 S2 119.67(15)
C11 C10 S2 119.88(16)
C10 C11 C12 118.6(2)
C10 C11 H11 120.7
C12 C11 H11 120.7
C13 C12 C11 120.8(2)
C13 C12 H12 119.6
C11 C12 H12 119.6
C12 C13 C14 120.4(2)
C12 C13 H13 119.8
C14 C13 H13 119.8
C13 C14 C15 120.3(2)
C13 C14 H14 119.8
C15 C14 H14 119.8
C10 C15 C14 119.4(2)
C10 C15 H15 120.3
C14 C15 H15 120.3
N1 C16 C17 113.23(13)
N1 C16 H16A 108.9
C17 C16 H16A 108.9
N1 C16 H16B 108.9
C17 C16 H16B 108.9
H16A C16 H16B 107.7
C18 C17 C16 126.79(17)
C18 C17 H17 116.6
C16 C17 H17 116.6
C17 C18 C20 123.69(17)
C17 C18 C19 121.47(19)
C20 C18 C19 114.83(18)
C18 C19 H19A 109.5
C18 C19 H19B 109.5
H19A C19 H19B 109.5
C18 C19 H19C 109.5
H19A C19 H19C 109.5
H19B C19 H19C 109.5
C18 C20 H20A 109.5
C18 C20 H20B 109.5
H20A C20 H20B 109.5
C18 C20 H20C 109.5
H20A C20 H20C 109.5
H20B C20 H20C 109.5
N2 C21 C22 111.09(15)
N2 C21 H21A 109.4
C22 C21 H21A 109.4
N2 C21 H21B 109.4
C22 C21 H21B 109.4
H21A C21 H21B 108.0
C23 C22 C21 127.35(19)
C23 C22 H22 116.3
C21 C22 H22 116.3
C22 C23 C25 125.31(18)
C22 C23 C24 120.94(19)
C25 C23 C24 113.74(18)
C23 C24 H24A 109.5
C23 C24 H24B 109.5
H24A C24 H24B 109.5
C23 C24 H24C 109.5
H24A C24 H24C 109.5
H24B C24 H24C 109.5
C23 C25 H25A 109.5
C23 C25 H25B 109.5
H25A C25 H25B 109.5
C23 C25 H25C 109.5
H25A C25 H25C 109.5
H25B C25 H25C 109.5
O1 S1 O2 119.91(9)
O1 S1 N1 106.84(8)
O2 S1 N1 107.44(7)
O1 S1 C1 107.54(8)
O2 S1 C1 107.08(8)
N1 S1 C1 107.48(7)
O4 S2 O3 119.78(10)
O4 S2 N2 107.31(8)
O3 S2 N2 106.30(8)
O4 S2 C10 107.05(10)
O3 S2 C10 108.20(9)
N2 S2 C10 107.68(8)
C7 N1 C16 116.35(13)
C7 N1 S1 120.42(11)
C16 N1 S1 119.30(11)
C9 N2 C21 115.59(14)
C9 N2 S2 116.26(11)
C21 N2 S2 117.54(12)

loop_
_geom_bond_atom_site_label_1
_geom_bond_atom_site_label_2
_geom_bond_distance
C1 C6 1.381(2)
C1 C2 1.382(2)
C1 S1 1.7651(16)
C2 C3 1.382(3)
C2 H2 0.9300
C3 C4 1.371(3)
C3 H3 0.9300
C4 C5 1.365(3)
C4 H4 0.9300
C5 C6 1.381(3)
C5 H5 0.9300
C6 H6 0.9300
C7 N1 1.469(2)
C7 C8 1.515(2)
C7 H7A 0.9700
C7 H7B 0.9700
C8 C9 1.512(2)
C8 H8A 0.9700
C8 H8B 0.9700
C9 N2 1.476(2)
C9 H9A 0.9700
C9 H9B 0.9700
C10 C15 1.378(3)
C10 C11 1.385(3)
C10 S2 1.7719(18)
C11 C12 1.390(3)
C11 H11 0.9300
C12 C13 1.359(3)
C12 H12 0.9300
C13 C14 1.363(4)
C13 H13 0.9300
C14 C15 1.386(3)
C14 H14 0.9300
C15 H15 0.9300
C16 N1 1.479(2)
C16 C17 1.494(2)
C16 H16A 0.9700
C16 H16B 0.9700
C17 C18 1.315(2)
C17 H17 0.9300
C18 C20 1.495(3)
C18 C19 1.496(3)
C19 H19A 0.9600
C19 H19B 0.9600
C19 H19C 0.9600
C20 H20A 0.9600
C20 H20B 0.9600
C20 H20C 0.9600
C21 N2 1.482(2)
C21 C22 1.494(3)
C21 H21A 0.9700
C21 H21B 0.9700
C22 C23 1.318(3)
C22 H22 0.9300
C23 C25 1.502(3)
C23 C24 1.502(3)
C24 H24A 0.9600
C24 H24B 0.9600
C24 H24C 0.9600
C25 H25A 0.9600
C25 H25B 0.9600
C25 H25C 0.9600
S1 O1 1.4284(13)
S1 O2 1.4284(13)
S1 N1 1.6184(13)
S2 O4 1.4242(15)
S2 O3 1.4270(15)
S2 N2 1.6263(14)

loop_
_geom_torsion_atom_site_label_1
_geom_torsion_atom_site_label_2
_geom_torsion_atom_site_label_3
_geom_torsion_atom_site_label_4
_geom_torsion
C6 C1 C2 C3 1.1(3)
S1 C1 C2 C3 -176.26(14)
C1 C2 C3 C4 -0.7(3)
C2 C3 C4 C5 -0.2(3)
C3 C4 C5 C6 0.7(3)
C2 C1 C6 C5 -0.6(3)
S1 C1 C6 C5 176.70(14)
C4 C5 C6 C1 -0.2(3)
N1 C7 C8 C9 -68.49(19)
C7 C8 C9 N2 167.95(14)
C15 C10 C11 C12 1.2(3)
S2 C10 C11 C12 -178.17(14)
C10 C11 C12 C13 -1.9(3)
C11 C12 C13 C14 1.0(3)
C12 C13 C14 C15 0.5(3)
C11 C10 C15 C14 0.3(3)
S2 C10 C15 C14 179.66(15)
C13 C14 C15 C10 -1.2(3)
N1 C16 C17 C18 121.44(18)
C16 C17 C18 C20 -0.9(3)
C16 C17 C18 C19 177.71(17)
N2 C21 C22 C23 117.5(2)
C21 C22 C23 C25 -1.5(3)
C21 C22 C23 C24 177.22(19)
C6 C1 S1 O1 22.18(16)
C2 C1 S1 O1 -160.49(14)
C6 C1 S1 O2 152.29(14)
C2 C1 S1 O2 -30.38(16)
C6 C1 S1 N1 -92.54(15)
C2 C1 S1 N1 84.80(15)
C15 C10 S2 O4 17.51(18)
C11 C10 S2 O4 -163.10(14)
C15 C10 S2 O3 147.88(15)
C11 C10 S2 O3 -32.73(16)
C15 C10 S2 N2 -97.60(15)
C11 C10 S2 N2 81.79(15)
C8 C7 N1 C16 -85.97(17)
C8 C7 N1 S1 116.52(14)
C17 C16 N1 C7 -57.52(19)
C17 C16 N1 S1 100.26(15)
O1 S1 N1 C7 -31.34(14)
O2 S1 N1 C7 -161.22(12)
C1 S1 N1 C7 83.85(13)
O1 S1 N1 C16 171.81(11)
O2 S1 N1 C16 41.93(13)
C1 S1 N1 C16 -73.01(13)
C8 C9 N2 C21 117.43(17)
C8 C9 N2 S2 -98.69(16)
C22 C21 N2 C9 -68.0(2)
C22 C21 N2 S2 148.57(14)
O4 S2 N2 C9 170.32(12)
O3 S2 N2 C9 41.04(14)
C10 S2 N2 C9 -74.74(14)
O4 S2 N2 C21 -46.52(16)
O3 S2 N2 C21 -175.80(13)
C10 S2 N2 C21 68.42(15)

loop_
_cod_related_entry_id
_cod_related_entry_database
_cod_related_entry_code
1 ChemSpider 30657296
